data_7016851
loop_
_publ_author_name
'Liu, Hai-Yan'
'Bo, Liu'
'Yang, Jin'
'Liu, Ying-Ying'
'Ma, Jian-Fang'
'Wu, Hua'

_publ_section_title
;
 Two novel inorganic-organic hybrid materials constructed from two
 kinds of octamolybdate clusters and flexible tetradentate ligands.
;
_journal_issue 38
_journal_name_full 'Dalton transactions (Cambridge, England : 2003)'
_journal_page_first 9782
_journal_page_last 9788
_journal_paper_doi 10.1039/c1dt10893j
_journal_volume 40
_journal_year 2011
_chemical_formula_moiety 'C54 H54 N12 O5'
_chemical_formula_sum 'C54 H54 N12 O5'
_chemical_formula_weight 951.09
_chemical_name_systematic
;
?
;
_space_group_IT_number 14
_symmetry_cell_setting monoclinic
_symmetry_space_group_name_Hall '-P 2ybc'
_symmetry_space_group_name_H-M 'P 1 21/c 1'
_atom_sites_solution_hydrogens geom
_atom_sites_solution_primary direct
_atom_sites_solution_secondary difmap
_audit_creation_method SHELXL-97
_cell_angle_alpha 90.000(5)
_cell_angle_beta 101.196(5)
_cell_angle_gamma 90.000(5)
_cell_formula_units_Z 2
_cell_length_a 15.487(5)
_cell_length_b 18.635(5)
_cell_length_c 9.233(5)
_cell_measurement_reflns_used 4690
_cell_measurement_temperature 293(2)
_cell_measurement_theta_max 25.4
_cell_measurement_theta_min 3.3
_cell_volume 2613.9(18)
_computing_cell_refinement CrysAlis
_computing_data_collection 'CrysAlis (Oxford Diffraction, 2006)'
_computing_data_reduction CrysAlis
_computing_structure_refinement 'SHELXL-97 (Sheldrick, 2008)'
_computing_structure_solution 'SHELXS-97 (Sheldrick, 1997)'
_diffrn_ambient_temperature 293(2)
_diffrn_detector_area_resol_mean 10.0
_diffrn_measured_fraction_theta_full 0.980
_diffrn_measured_fraction_theta_max 0.981
_diffrn_measurement_device_type 'Oxford Diffraction Gemini R Ultra'
_diffrn_measurement_method '\w scan'
_diffrn_radiation_monochromator graphite
_diffrn_radiation_source 'fine-focus sealed tube'
_diffrn_radiation_type MoK\a
_diffrn_radiation_wavelength 0.71069
_diffrn_reflns_av_R_equivalents 0.0273
_diffrn_reflns_av_sigmaI/netI 0.0575
_diffrn_reflns_limit_h_max 15
_diffrn_reflns_limit_h_min -18
_diffrn_reflns_limit_k_max 22
_diffrn_reflns_limit_k_min -21
_diffrn_reflns_limit_l_max 11
_diffrn_reflns_limit_l_min -10
_diffrn_reflns_number 10633
_diffrn_reflns_theta_full 25.00
_diffrn_reflns_theta_max 25.35
_diffrn_reflns_theta_min 3.33
_exptl_absorpt_coefficient_mu 0.081
_exptl_absorpt_correction_T_max 0.92
_exptl_absorpt_correction_T_min 0.79
_exptl_absorpt_correction_type multi-scan
_exptl_absorpt_process_details
;
CrysAlis (Oxford Diffraction, 2006)
;
_exptl_crystal_colour yellow
_exptl_crystal_density_diffrn 1.208
_exptl_crystal_density_method 'not measured'
_exptl_crystal_description block
_exptl_crystal_F_000 1004
_exptl_crystal_size_max 0.28
_exptl_crystal_size_mid 0.20
_exptl_crystal_size_min 0.12
_refine_diff_density_max 0.430
_refine_diff_density_min -0.217
_refine_diff_density_rms 0.047
_refine_ls_extinction_method none
_refine_ls_goodness_of_fit_ref 0.871
_refine_ls_hydrogen_treatment mixed
_refine_ls_matrix_type full
_refine_ls_number_parameters 340
_refine_ls_number_reflns 4690
_refine_ls_number_restraints 9
_refine_ls_restrained_S_all 0.871
_refine_ls_R_factor_all 0.1324
_refine_ls_R_factor_gt 0.0657
_refine_ls_shift/su_max 0.000
_refine_ls_shift/su_mean 0.000
_refine_ls_structure_factor_coef Fsqd
_refine_ls_weighting_details 'calc w=1/[\s^2^(Fo^2^)+(0.1143P)^2^+0.0000P] where P=(Fo^2^+2Fc^2^)/3'
_refine_ls_weighting_scheme calc
_refine_ls_wR_factor_gt 0.1625
_refine_ls_wR_factor_ref 0.1878
_reflns_number_gt 2163
_reflns_number_total 4690
_reflns_threshold_expression >2\s(I)
_cod_data_source_file c1dt10893j.txt
_cod_data_source_block L1
_cod_original_sg_symbol_Hall '-P 2ybc '
_cod_original_sg_symbol_H-M 'P 21/c '
_cod_database_code 7016851

loop_
_symmetry_equiv_pos_as_xyz
'x, y, z'
'-x, y+1/2, -z+1/2'
'-x, -y, -z'
'x, -y-1/2, z-1/2'

loop_
_atom_site_label
_atom_site_type_symbol
_atom_site_fract_x
_atom_site_fract_y
_atom_site_fract_z
_atom_site_U_iso_or_equiv
_atom_site_adp_type
_atom_site_occupancy
_atom_site_symmetry_multiplicity
_atom_site_calc_flag
_atom_site_refinement_flags
_atom_site_disorder_assembly
_atom_site_disorder_group
C1 C 0.4916(2) 0.16092(15) 0.3941(4) 0.0771(9) Uani 1 1 d . . .
C2 C 0.4101(2) 0.14218(15) 0.4204(4) 0.0736(8) Uani 1 1 d . A .
C7 C 0.51407(18) 0.10768(14) 0.6031(3) 0.0619(7) Uani 1 1 d . . .
C8 C 0.55851(17) 0.07693(16) 0.7446(3) 0.0632(7) Uani 1 1 d . A .
C9 C 0.6225(2) 0.1148(2) 0.8373(4) 0.0883(10) Uani 1 1 d . . .
H9 H 0.6374 0.1610 0.8132 0.106 Uiso 1 1 calc R A .
C10 C 0.6641(2) 0.0832(2) 0.9664(5) 0.1034(11) Uani 1 1 d . A .
H10 H 0.7062 0.1102 1.0288 0.124 Uiso 1 1 calc R . .
C11 C 0.5421(2) 0.00823(17) 0.7878(4) 0.0767(8) Uani 1 1 d . . .
H11 H 0.4997 -0.0199 0.7286 0.092 Uiso 1 1 calc R A .
C12 C 0.5881(3) -0.0183(2) 0.9173(4) 0.0923(10) Uani 1 1 d . A .
H12 H 0.5759 -0.0648 0.9433 0.111 Uiso 1 1 calc R . .
C13 C 0.35594(19) 0.08285(17) 0.6305(4) 0.0755(9) Uani 1 1 d . . .
H13A H 0.3111 0.1197 0.6239 0.091 Uiso 1 1 calc R A .
H13B H 0.3811 0.0755 0.7341 0.091 Uiso 1 1 calc R . .
C14 C 0.31350(18) 0.01340(16) 0.5655(4) 0.0740(8) Uani 1 1 d . A .
H14A H 0.2965 0.0185 0.4592 0.089 Uiso 1 1 calc R . .
H14B H 0.3563 -0.0251 0.5855 0.089 Uiso 1 1 calc R . .
C15 C 0.23309(18) -0.00657(16) 0.6281(4) 0.0739(8) Uani 1 1 d . . .
H15A H 0.2141 -0.0545 0.5954 0.089 Uiso 1 1 calc R A .
H15B H 0.2487 -0.0071 0.7350 0.089 Uiso 1 1 calc R . .
C16 C 0.14022(18) 0.10138(16) 0.6650(3) 0.0642(7) Uani 1 1 d . . .
C17 C 0.1732(2) 0.1232(2) 0.8088(4) 0.0892(10) Uani 1 1 d . A .
H17 H 0.2173 0.0976 0.8704 0.107 Uiso 1 1 calc R . .
C18 C 0.1376(3) 0.1843(3) 0.8555(4) 0.1012(12) Uani 1 1 d . . .
H18 H 0.1579 0.2004 0.9514 0.121 Uiso 1 1 calc R A .
C19 C 0.0724(3) 0.2229(2) 0.7643(5) 0.0962(11) Uani 1 1 d . A .
H19 H 0.0505 0.2643 0.8001 0.115 Uiso 1 1 calc R . .
C20 C 0.0396(2) 0.20151(18) 0.6229(4) 0.0829(9) Uani 1 1 d . . .
H20 H -0.0047 0.2274 0.5624 0.099 Uiso 1 1 calc R A .
C21 C 0.07472(19) 0.13959(16) 0.5726(3) 0.0658(8) Uani 1 1 d . A .
C22 C 0.10842(17) 0.05091(15) 0.4454(3) 0.0602(7) Uani 1 1 d . . .
C23 C 0.11083(16) 0.00513(16) 0.3166(3) 0.0641(8) Uani 1 1 d . A .
C24 C 0.1156(2) -0.06794(19) 0.3218(4) 0.0822(9) Uani 1 1 d . . .
H24 H 0.1189 -0.0920 0.4109 0.099 Uiso 1 1 calc R A .
C25 C 0.1154(2) -0.1057(2) 0.1935(5) 0.0980(11) Uani 1 1 d . A .
H25 H 0.1187 -0.1554 0.1995 0.118 Uiso 1 1 calc R . .
C26 C 0.1056(2) -0.0047(3) 0.0590(4) 0.0957(11) Uani 1 1 d . A .
H26 H 0.1022 0.0179 -0.0317 0.115 Uiso 1 1 calc R . .
C27 C 0.1052(2) 0.03756(19) 0.1804(3) 0.0783(9) Uani 1 1 d . . .
H27 H 0.1012 0.0872 0.1713 0.094 Uiso 1 1 calc R A .
N1 N 0.55589(17) 0.13891(13) 0.5095(3) 0.0723(7) Uani 1 1 d . A .
N2 N 0.42441(14) 0.10714(12) 0.5546(3) 0.0653(6) Uani 1 1 d . A .
N3 N 0.6492(2) 0.01784(19) 1.0088(3) 0.0963(9) Uani 1 1 d . . .
N4 N 0.05565(16) 0.10734(13) 0.4360(3) 0.0700(7) Uani 1 1 d . A .
N5 N 0.16047(13) 0.04384(12) 0.5815(3) 0.0608(6) Uani 1 1 d . A .
N6 N 0.11072(18) -0.0760(2) 0.0629(4) 0.0960(9) Uani 1 1 d . . .
O1W O 0.10479(18) -0.1256(2) -0.2277(3) 0.1346(12) Uani 1 1 d D . .
O3W O 0.7294(2) 0.1963(2) 0.5259(4) 0.1391(12) Uani 1 1 d D . .
O2W O 0.2223(4) -0.2749(2) 0.2317(5) 0.0876(15) Uani 0.50 1 d PD . .
C3 C 0.3153(7) 0.1588(4) 0.3487(11) 0.075(3) Uiso 0.445(17) 1 d P A 1
C4 C 0.3242(7) 0.1991(5) 0.2195(11) 0.084(4) Uiso 0.445(17) 1 d P A 1
C5 C 0.4034(9) 0.2171(5) 0.1809(10) 0.081(3) Uiso 0.445(17) 1 d P A 1
C6 C 0.4832(7) 0.2002(4) 0.2705(9) 0.066(3) Uiso 0.445(17) 1 d P A 1
C3' C 0.3430(6) 0.1599(4) 0.3097(9) 0.076(2) Uiso 0.555(17) 1 d P A 2
C4' C 0.3565(7) 0.1958(4) 0.1792(10) 0.093(3) Uiso 0.555(17) 1 d P A 2
C5' C 0.4415(7) 0.2071(4) 0.1581(10) 0.096(3) Uiso 0.555(17) 1 d P A 2
C6' C 0.5188(7) 0.1922(4) 0.2568(8) 0.082(2) Uiso 0.555(17) 1 d P A 2
H1A H 0.063(2) -0.1055(19) -0.288(3) 0.123 Uiso 1 1 d D . .
H1B H 0.109(2) -0.1010(18) -0.148(2) 0.123 Uiso 1 1 d D . .
H2A H 0.1709(19) -0.279(4) 0.186(8) 0.123 Uiso 0.50 1 d PD . .
H2B H 0.246(4) -0.3149(19) 0.242(9) 0.123 Uiso 0.50 1 d PD . .
H3A H 0.703(2) 0.2362(9) 0.534(6) 0.123 Uiso 1 1 d D . .
H3B H 0.6905(18) 0.1646(12) 0.530(5) 0.123 Uiso 1 1 d D . .

loop_
_atom_site_aniso_label
_atom_site_aniso_U_11
_atom_site_aniso_U_22
_atom_site_aniso_U_33
_atom_site_aniso_U_23
_atom_site_aniso_U_13
_atom_site_aniso_U_12
C1 0.105(3) 0.0517(17) 0.068(2) 0.0002(16) 0.0006(19) -0.0141(17)
C2 0.086(2) 0.0519(17) 0.070(2) -0.0035(16) -0.0164(17) 0.0040(16)
C7 0.0641(18) 0.0537(16) 0.0656(18) -0.0071(15) 0.0071(15) 0.0019(13)
C8 0.0555(16) 0.0646(18) 0.0675(19) -0.0063(15) 0.0074(15) 0.0024(13)
C9 0.075(2) 0.083(2) 0.094(3) 0.006(2) -0.013(2) -0.0177(18)
C10 0.083(2) 0.105(3) 0.105(3) 0.002(3) -0.027(2) -0.016(2)
C11 0.0773(19) 0.072(2) 0.072(2) -0.0005(17) -0.0061(17) -0.0023(16)
C12 0.097(2) 0.079(2) 0.093(3) 0.009(2) -0.002(2) 0.002(2)
C13 0.0621(17) 0.0723(19) 0.090(2) -0.0142(17) 0.0111(17) 0.0047(15)
C14 0.0562(16) 0.0670(18) 0.095(2) -0.0113(17) 0.0054(16) 0.0038(14)
C15 0.0658(18) 0.0690(19) 0.080(2) 0.0120(16) -0.0027(16) 0.0013(15)
C16 0.0614(17) 0.0724(19) 0.0585(18) 0.0039(16) 0.0113(15) -0.0039(15)
C17 0.082(2) 0.117(3) 0.064(2) 0.001(2) 0.0023(18) -0.001(2)
C18 0.106(3) 0.122(3) 0.073(2) -0.026(2) 0.013(2) -0.004(3)
C19 0.116(3) 0.092(3) 0.086(3) -0.013(2) 0.032(2) 0.005(2)
C20 0.091(2) 0.086(2) 0.072(2) 0.0051(19) 0.0178(19) 0.0115(18)
C21 0.0701(17) 0.0685(19) 0.0596(19) 0.0020(16) 0.0143(15) 0.0040(15)
C22 0.0559(15) 0.0646(18) 0.0592(18) 0.0043(15) 0.0089(14) -0.0005(14)
C23 0.0529(15) 0.067(2) 0.071(2) -0.0010(16) 0.0088(14) 0.0010(13)
C24 0.087(2) 0.074(2) 0.082(2) -0.0056(19) 0.0066(18) -0.0053(17)
C25 0.096(2) 0.087(3) 0.105(3) -0.023(3) 0.004(2) 0.005(2)
C26 0.089(2) 0.122(4) 0.078(2) -0.007(2) 0.0199(19) -0.002(2)
C27 0.085(2) 0.084(2) 0.066(2) -0.0020(19) 0.0149(17) 0.0042(16)
N1 0.0797(16) 0.0622(15) 0.0751(17) -0.0009(13) 0.0151(15) -0.0098(13)
N2 0.0555(14) 0.0645(15) 0.0715(16) -0.0038(13) 0.0014(12) 0.0005(11)
N3 0.090(2) 0.100(2) 0.086(2) 0.0084(19) -0.0132(16) 0.0034(18)
N4 0.0743(15) 0.0732(16) 0.0600(15) 0.0031(13) 0.0069(12) 0.0125(13)
N5 0.0550(13) 0.0626(14) 0.0618(15) 0.0070(12) 0.0042(12) 0.0015(11)
N6 0.0807(18) 0.113(3) 0.091(2) -0.029(2) 0.0091(16) 0.0076(17)
O1W 0.0924(18) 0.202(3) 0.1008(19) -0.048(2) -0.0020(15) 0.0511(19)
O3W 0.120(2) 0.190(3) 0.119(2) -0.018(3) 0.053(2) -0.050(2)
O2W 0.137(4) 0.080(3) 0.061(3) -0.043(2) 0.057(3) -0.076(3)

loop_
_atom_type_symbol
_atom_type_description
_atom_type_scat_dispersion_real
_atom_type_scat_dispersion_imag
_atom_type_scat_source
C C 0.0033 0.0016 'International Tables Vol C Tables 4.2.6.8 and 6.1.1.4'
H H 0.0000 0.0000 'International Tables Vol C Tables 4.2.6.8 and 6.1.1.4'
N N 0.0061 0.0033 'International Tables Vol C Tables 4.2.6.8 and 6.1.1.4'
O O 0.0106 0.0060 'International Tables Vol C Tables 4.2.6.8 and 6.1.1.4'

loop_
_geom_angle_atom_site_label_1
_geom_angle_atom_site_label_2
_geom_angle_atom_site_label_3
_geom_angle
C6 C1 N1 139.5(5)
C6 C1 C2 110.3(5)
N1 C1 C2 109.8(3)
C6 C1 C6' 23.4(4)
N1 C1 C6' 118.9(5)
C2 C1 C6' 130.8(5)
C3' C2 C1 113.7(5)
C3' C2 N2 139.6(5)
C1 C2 N2 106.6(3)
C3' C2 C3 23.6(3)
C1 C2 C3 135.4(5)
N2 C2 C3 117.4(5)
N1 C7 N2 112.7(3)
N1 C7 C8 123.5(3)
N2 C7 C8 123.8(2)
C9 C8 C11 116.6(3)
C9 C8 C7 120.7(3)
C11 C8 C7 122.6(3)
C8 C9 C10 118.8(3)
N3 C10 C9 125.2(4)
C12 C11 C8 119.8(3)
N3 C12 C11 124.4(3)
N2 C13 C14 112.0(2)
C15 C14 C13 112.5(2)
N5 C15 C14 111.8(2)
C17 C16 C21 121.8(3)
C17 C16 N5 132.4(3)
C21 C16 N5 105.7(2)
C18 C17 C16 116.6(3)
C17 C18 C19 122.0(3)
C20 C19 C18 121.6(3)
C19 C20 C21 117.6(3)
N4 C21 C16 109.9(2)
N4 C21 C20 129.7(3)
C16 C21 C20 120.4(3)
N4 C22 N5 112.6(2)
N4 C22 C23 121.3(3)
N5 C22 C23 126.0(2)
C24 C23 C27 117.5(3)
C24 C23 C22 124.1(3)
C27 C23 C22 118.4(3)
C23 C24 C25 119.2(3)
N6 C25 C24 124.4(4)
N6 C26 C27 124.1(4)
C26 C27 C23 118.9(3)
C7 N1 C1 105.5(2)
C7 N2 C2 105.4(2)
C7 N2 C13 129.2(3)
C2 N2 C13 125.1(3)
C10 N3 C12 115.3(3)
C22 N4 C21 105.5(2)
C22 N5 C16 106.3(2)
C22 N5 C15 128.0(2)
C16 N5 C15 125.1(2)
C25 N6 C26 115.9(3)
C4 C3 C2 103.1(7)
C5 C4 C3 125.0(8)
C4 C5 C6 121.6(8)
C1 C6 C5 124.2(9)
C2 C3' C4' 122.4(7)
C5' C4' C3' 119.3(7)
C4' C5' C6' 127.0(7)
C5' C6' C1 106.3(6)

loop_
_geom_bond_atom_site_label_1
_geom_bond_atom_site_label_2
_geom_bond_distance
C1 C6 1.341(8)
C1 N1 1.372(4)
C1 C2 1.376(4)
C1 C6' 1.527(8)
C2 C3' 1.350(8)
C2 N2 1.380(4)
C2 C3 1.520(10)
C7 N1 1.313(3)
C7 N2 1.374(3)
C7 C8 1.469(4)
C8 C9 1.372(4)
C8 C11 1.379(4)
C9 C10 1.372(5)
C10 N3 1.313(5)
C11 C12 1.361(5)
C12 N3 1.323(5)
C13 N2 1.452(4)
C13 C14 1.521(4)
C14 C15 1.517(4)
C15 N5 1.464(4)
C16 C17 1.388(4)
C16 C21 1.388(4)
C16 N5 1.391(4)
C17 C18 1.371(5)
C18 C19 1.384(6)
C19 C20 1.365(5)
C20 C21 1.394(4)
C21 N4 1.376(4)
C22 N4 1.324(3)
C22 N5 1.362(3)
C22 C23 1.470(4)
C23 C24 1.364(5)
C23 C27 1.382(4)
C24 C25 1.377(5)
C25 N6 1.315(5)
C26 N6 1.332(5)
C26 C27 1.371(5)
C3 C4 1.439(13)
C4 C5 1.382(16)
C5 C6 1.384(14)
C3' C4' 1.429(11)
C4' C5' 1.383(14)
C5' C6' 1.385(12)

loop_
_geom_hbond_atom_site_label_D
_geom_hbond_atom_site_label_H
_geom_hbond_atom_site_label_A
_geom_hbond_distance_DH
_geom_hbond_distance_HA
_geom_hbond_distance_DA
_geom_hbond_angle_DHA
_geom_hbond_site_symmetry_A
O1W H1A N4 0.85(3) 2.07(2) 2.852(4) 153(4) 3
O1W H1B N6 0.856(10) 2.001(16) 2.823(4) 161(4) .
O3W H3B N1 0.85(3) 2.11(2) 2.869(4) 148(3) .
